data_1533192
loop_
_publ_author_name
'Fukuoka, H.'
'Miyaki, Y.'
'Yamanaka, S.'

_publ_section_title
;
 High-pressure synthesis and structures of novel chromium sulfides, Ba3 Cr
 S5 and Ba3 Cr2 S6 with one-dimensional chain structures
;
_journal_name_full 'Journal of Solid State Chemistry'
_journal_page_first 206
_journal_page_last 212
_journal_volume 176
_journal_year 2003
_chemical_formula_sum 'Ba3 Cr S5'
_space_group_IT_number 185
_symmetry_space_group_name_Hall 'P 6c -2'
_symmetry_space_group_name_H-M 'P 63 c m'
_cell_angle_alpha 90
_cell_angle_beta 90
_cell_angle_gamma 120
_cell_formula_units_Z 2
_cell_length_a 9.1208
_cell_length_b 9.1208
_cell_length_c 6.193
_cell_volume 446.167
_citation_journal_id_ASTM JSSCBI
_cod_data_source_file Fukuoka_JSSCBI_2003_230.cif
_cod_data_source_block Ba3Cr1S5
_cod_original_cell_volume 446.1671
_cod_original_formula_sum 'Ba3 Cr1 S5'
_cod_database_code 1533192

loop_
_symmetry_equiv_pos_as_xyz
x,y,z
x-y,x,z+1/2
-y,x-y,z
-x,-y,z+1/2
-x+y,-x,z
y,-x+y,z+1/2
y,x,z
-x+y,y,z+1/2
-x,-x+y,z
-y,-x,z+1/2
x-y,-y,z
x,x-y,z+1/2

loop_
_atom_site_label
_atom_site_type_symbol
_atom_site_fract_x
_atom_site_fract_y
_atom_site_fract_z
_atom_site_occupancy
_atom_site_U_iso_or_equiv
S1 S-2 0.6667 0.3333 0.039 1 0.0
Cr1 Cr+4 0 0 0.103 1 0.0
Ba1 Ba+2 0.384 0 0.844 1 0.0
S2 S-2 0 0.7878 0.856 1 0.0
